data_7125360
loop_
_publ_author_name
'Xie, Ming-Sheng'
'Zhao, Guo-Feng'
'Qin, Tao'
'Suo, Yong-Bo'
'Qu, Gui-Rong'
'Guo, Hai-Ming'

_publ_section_title
;
 Thiourea participation in [3+2] cycloaddition with donor-acceptor
 cyclopropanes: a domino process to 2-amino-dihydrothiophenes.
;
_journal_issue 11
_journal_name_full 'Chemical communications (Cambridge, England)'
_journal_page_first 1580
_journal_page_last 1583
_journal_paper_doi 10.1039/c8cc09595g
_journal_volume 55
_journal_year 2019
_chemical_formula_moiety 'C3 H6 N2 O2 S'
_chemical_formula_sum 'C3 H6 N2 O2 S'
_chemical_formula_weight 134.16
_space_group_crystal_system monoclinic
_space_group_IT_number 14
_space_group_name_Hall '-P 2yn'
_space_group_name_H-M_alt 'P 1 21/n 1'
_symmetry_Int_Tables_number 14
_audit_creation_date 2018-01-31
_audit_creation_method
;
Olex2 1.2-alpha
(compiled 2018.01.22 svn.r3481 for OlexSys, GUI svn.r5457)
;
_audit_update_record
;
2018-06-28 deposited with the CCDC.
2019-01-07 downloaded from the CCDC.
;
_cell_angle_alpha 90
_cell_angle_beta 94.933(4)
_cell_angle_gamma 90
_cell_formula_units_Z 8
_cell_length_a 7.3625(4)
_cell_length_b 9.5369(4)
_cell_length_c 16.9216(7)
_cell_measurement_reflns_used 2805
_cell_measurement_temperature 293.67(10)
_cell_measurement_theta_max 28.4420
_cell_measurement_theta_min 3.7860
_cell_volume 1183.76(10)
_computing_cell_refinement 'CrysAlisPro 1.171.39.33c (Rigaku OD, 2017)'
_computing_data_collection 'CrysAlisPro 1.171.39.33c (Rigaku OD, 2017)'
_computing_data_reduction 'CrysAlisPro 1.171.39.33c (Rigaku OD, 2017)'
_computing_molecular_graphics 'Olex2 (Dolomanov et al., 2009)'
_computing_publication_material 'Olex2 (Dolomanov et al., 2009)'
_computing_structure_refinement 'olex2.refine (Bourhis et al., 2015)'
_diffrn_ambient_environment air
_diffrn_ambient_temperature 293.67(10)
_diffrn_detector 'CCD plate'
_diffrn_detector_area_resol_mean 8.0528
_diffrn_detector_type EosS2
_diffrn_measured_fraction_theta_full 0.9976
_diffrn_measured_fraction_theta_max 0.9976
_diffrn_measurement_details
;
List of Runs (angles in degrees, time in seconds):
  # Type    Start    End  Width  t~exp~   \w     \q     \k     \f   Frames
#--------------------------------------------------------------------------
  1  \w    -20.00  55.00   1.00    2.11    --   16.13 -99.00  30.00   75
  2  \w    -53.00  85.00   1.00    2.11    --   16.13   0.00-150.00  138
  3  \w    -85.00   0.00   1.00    2.11    --  -17.23 -57.00-150.00   85
  4  \w    -51.00 -24.00   1.00    2.11    --   16.13 -57.00 150.00   27
;
_diffrn_measurement_device 'four-circle diffractometer'
_diffrn_measurement_device_type 'SuperNova, Dual, Cu at home/near, EosS2'
_diffrn_measurement_method '\w scans'
_diffrn_orient_matrix_type 'CrysAlisPro convention (1999,Acta A55,543-557)'
_diffrn_orient_matrix_UB_11 0.0344123000
_diffrn_orient_matrix_UB_12 0.0635770000
_diffrn_orient_matrix_UB_13 0.0170970000
_diffrn_orient_matrix_UB_21 0.0102157000
_diffrn_orient_matrix_UB_22 -0.0326383000
_diffrn_orient_matrix_UB_23 0.0377943000
_diffrn_orient_matrix_UB_31 0.0898098000
_diffrn_orient_matrix_UB_32 -0.0206090000
_diffrn_orient_matrix_UB_33 -0.0069614000
_diffrn_radiation_monochromator mirror
_diffrn_radiation_probe x-ray
_diffrn_radiation_type 'Mo K\a'
_diffrn_radiation_wavelength 0.71073
_diffrn_reflns_av_R_equivalents 0.0299
_diffrn_reflns_av_unetI/netI 0.0367
_diffrn_reflns_limit_h_max 9
_diffrn_reflns_limit_h_min -9
_diffrn_reflns_limit_k_max 12
_diffrn_reflns_limit_k_min -11
_diffrn_reflns_limit_l_max 22
_diffrn_reflns_limit_l_min -22
_diffrn_reflns_number 8001
_diffrn_reflns_theta_full 26.0000
_diffrn_reflns_theta_max 25.00
_diffrn_reflns_theta_min 3.50
_diffrn_source 'micro-focus sealed X-ray tube'
_diffrn_source_type 'SuperNova (Mo) X-ray Source'
_exptl_absorpt_coefficient_mu 0.456
_exptl_absorpt_correction_T_max 1.00000
_exptl_absorpt_correction_T_min 0.72199
_exptl_absorpt_correction_type multi-scan
_exptl_absorpt_process_details
;
CrysAlisPro 1.171.39.33c (Rigaku Oxford Diffraction, 2017)
Empirical absorption correction using spherical harmonics,
 implemented in SCALE3 ABSPACK scaling algorithm.
;
_exptl_crystal_colour 'clear light colourless'
_exptl_crystal_colour_lustre clear
_exptl_crystal_colour_modifier light
_exptl_crystal_colour_primary colourless
_exptl_crystal_density_diffrn 1.5054
_exptl_crystal_description 'rect. Prism'
_exptl_crystal_F_000 561.2491
_exptl_crystal_size_max 0.5
_exptl_crystal_size_mid 0.4
_exptl_crystal_size_min 0.2
_refine_diff_density_max 0.2191
_refine_diff_density_min -0.2523
_refine_diff_density_rms 0.0687
_refine_ls_d_res_high 0.8409
_refine_ls_d_res_low 5.8143
_refine_ls_goodness_of_fit_ref 1.0733
_refine_ls_hydrogen_treatment constr
_refine_ls_matrix_type full
_refine_ls_number_constraints 18
_refine_ls_number_parameters 147
_refine_ls_number_reflns 2081
_refine_ls_number_restraints 0
_refine_ls_restrained_S_all 1.0733
_refine_ls_R_factor_all 0.0494
_refine_ls_R_factor_gt 0.0399
_refine_ls_shift/su_max 0.0001
_refine_ls_shift/su_mean 0.0000
_refine_ls_structure_factor_coef Fsqd
_refine_ls_weighting_details 'w=1/[\s^2^(Fo^2^)+(0.0340P)^2^+0.5396P] where P=(Fo^2^+2Fc^2^)/3'
_refine_ls_weighting_scheme calc
_refine_ls_wR_factor_gt 0.0882
_refine_ls_wR_factor_ref 0.0934
_reflns_Friedel_coverage 0.0
_reflns_limit_h_max 7
_reflns_limit_h_min -8
_reflns_limit_k_max 11
_reflns_limit_k_min 0
_reflns_limit_l_max 20
_reflns_limit_l_min -6
_reflns_number_gt 1728
_reflns_number_total 2081
_reflns_threshold_expression I>=2u(I)
_cod_data_source_file c8cc09595g2.cif
_cod_data_source_block zgf-20180104
_cod_original_sg_symbol_Hall '-P 2ybc (x-z,y,z)'
_cod_database_code 7125360
_chemical_oxdiff_formula 'C1 H1 O1 S1'
_reflns_odcompleteness_completeness 99.61
_reflns_odcompleteness_iscentric 1
_reflns_odcompleteness_theta 26.32
_olex2_refinement_description
;
1. Fixed Uiso
 At 1.2 times of:
  All N(H) groups, All N(H,H) groups
 At 1.5 times of:
  All C(H,H,H) groups
2.a Aromatic/amide H refined with riding coordinates:
 N3(H3), N11(H11)
2.b X=CH2 refined with riding coordinates:
 N15(H15a,H15b), N7(H7a,H7b)
2.c Idealised Me refined as rotating group:
 C14(H14a,H14b,H14c), C6(H6a,H6b,H6c)
;
_olex2_submission_special_instructions 'No special instructions were received'
_oxdiff_exptl_absorpt_empirical_details
;
Empirical correction (ABSPACK) includes:
- Absorption correction using spherical harmonics
- Frame scaling
;
_oxdiff_exptl_absorpt_empirical_full_max 1.456
_oxdiff_exptl_absorpt_empirical_full_min 0.563

loop_
_space_group_symop_id
_space_group_symop_operation_xyz
1 x,y,z
2 -x+1/2,y+1/2,-z+1/2
3 -x,-y,-z
4 x-1/2,-y-1/2,z-1/2

loop_
_atom_site_label
_atom_site_type_symbol
_atom_site_fract_x
_atom_site_fract_y
_atom_site_fract_z
_atom_site_U_iso_or_equiv
_atom_site_adp_type
_atom_site_occupancy
_atom_site_refinement_flags_posn
S1 S 0.47108(10) 0.20763(6) 0.79172(3) 0.0452(2) Uani 1.000000 .
S9 S 0.11608(11) 0.71070(6) 0.39544(4) 0.0546(2) Uani 1.000000 .
O13 O 0.4659(2) 0.65083(16) 0.64501(9) 0.0400(4) Uani 1.000000 .
O5 O 0.2990(2) 0.15379(16) 0.51454(9) 0.0471(5) Uani 1.000000 .
O16 O 0.3679(2) 0.44167(16) 0.59768(10) 0.0482(5) Uani 1.000000 .
O8 O 0.3005(3) -0.05558(17) 0.57419(10) 0.0588(5) Uani 1.000000 .
N3 N 0.3769(3) 0.14461(19) 0.64299(11) 0.0378(5) Uani 1.000000 .
H3 H 0.3827(3) 0.23409(19) 0.63738(11) 0.0454(6) Uiso 1.000000 R
N11 N 0.2972(3) 0.64504(19) 0.53078(10) 0.0373(5) Uani 1.000000 .
H11 H 0.3080(3) 0.73459(19) 0.53486(10) 0.0448(6) Uiso 1.000000 R
N15 N 0.1856(3) 0.45884(19) 0.45406(11) 0.0404(5) Uani 1.000000 .
H15a H 0.1279(3) 0.42485(19) 0.41203(11) 0.0485(6) Uiso 1.000000 R
H15b H 0.2325(3) 0.40353(19) 0.49043(11) 0.0485(6) Uiso 1.000000 R
N7 N 0.4260(3) -0.0429(2) 0.72844(12) 0.0534(6) Uani 1.000000 .
H7a H 0.4537(3) -0.0773(2) 0.77488(12) 0.0641(7) Uiso 1.000000 R
H7b H 0.4003(3) -0.0978(2) 0.68874(12) 0.0641(7) Uiso 1.000000 R
C12 C 0.3762(3) 0.5677(2) 0.59265(13) 0.0340(5) Uani 1.000000 .
C2 C 0.4231(3) 0.0936(2) 0.71813(13) 0.0337(5) Uani 1.000000 .
C4 C 0.3230(3) 0.0695(2) 0.57626(13) 0.0370(6) Uani 1.000000 .
C10 C 0.2023(3) 0.5956(2) 0.46272(13) 0.0347(5) Uani 1.000000 .
C14 C 0.5486(4) 0.5811(3) 0.71540(14) 0.0492(7) Uani 1.000000 .
H14a H 0.618(2) 0.5019(11) 0.70003(14) 0.0739(10) Uiso 1.000000 GR
H14b H 0.6278(19) 0.6454(6) 0.7453(5) 0.0739(10) Uiso 1.000000 GR
H14c H 0.4549(4) 0.5501(16) 0.7474(5) 0.0739(10) Uiso 1.000000 GR
C6 C 0.2246(4) 0.0910(3) 0.44075(14) 0.0557(8) Uani 1.000000 .
H6a H 0.258(2) 0.1467(11) 0.39699(14) 0.0836(12) Uiso 1.000000 GR
H6b H 0.272(2) -0.0021(8) 0.4365(5) 0.0836(12) Uiso 1.000000 GR
H6c H 0.0942(5) 0.0868(18) 0.4399(5) 0.0836(12) Uiso 1.000000 GR

loop_
_atom_site_aniso_label
_atom_site_aniso_U_11
_atom_site_aniso_U_22
_atom_site_aniso_U_33
_atom_site_aniso_U_12
_atom_site_aniso_U_13
_atom_site_aniso_U_23
S1 0.0702(5) 0.0310(3) 0.0321(3) 0.0038(3) -0.0093(3) -0.0032(3)
S9 0.0923(6) 0.0294(3) 0.0379(4) -0.0016(3) -0.0195(3) 0.0028(3)
O13 0.0548(10) 0.0297(8) 0.0331(8) -0.0036(7) -0.0093(7) -0.0052(7)
O5 0.0814(13) 0.0268(8) 0.0302(9) -0.0029(8) -0.0126(8) 0.0014(7)
O16 0.0735(13) 0.0239(9) 0.0435(10) -0.0041(8) -0.0154(8) 0.0031(8)
O8 0.1075(16) 0.0241(9) 0.0400(10) -0.0061(9) -0.0220(10) 0.0006(8)
N3 0.0598(13) 0.0196(9) 0.0319(10) -0.0011(9) -0.0082(9) 0.0015(8)
N11 0.0602(13) 0.0199(9) 0.0298(10) -0.0042(9) -0.0075(9) -0.0013(8)
N15 0.0638(14) 0.0254(10) 0.0296(10) -0.0025(9) -0.0096(9) -0.0022(8)
N7 0.0964(18) 0.0263(10) 0.0335(11) -0.0033(11) -0.0178(11) 0.0033(9)
C12 0.0416(14) 0.0280(12) 0.0321(12) -0.0035(10) 0.0013(10) -0.0031(10)
C2 0.0400(13) 0.0286(12) 0.0310(12) 0.0001(10) -0.0047(10) 0.0019(10)
C4 0.0514(15) 0.0236(12) 0.0342(12) 0.0019(10) -0.0076(11) 0.0013(10)
C10 0.0478(14) 0.0286(12) 0.0276(11) -0.0027(10) 0.0028(10) -0.0031(10)
C14 0.0583(17) 0.0494(16) 0.0370(13) -0.0025(13) -0.0138(12) -0.0012(12)
C6 0.089(2) 0.0426(15) 0.0309(13) -0.0034(14) -0.0195(13) 0.0001(12)

loop_
_atom_type_symbol
_atom_type_scat_dispersion_real
_atom_type_scat_dispersion_imag
_atom_type_scat_Cromer_Mann_a1
_atom_type_scat_Cromer_Mann_a2
_atom_type_scat_Cromer_Mann_a3
_atom_type_scat_Cromer_Mann_a4
_atom_type_scat_Cromer_Mann_b1
_atom_type_scat_Cromer_Mann_b2
_atom_type_scat_Cromer_Mann_b3
_atom_type_scat_Cromer_Mann_b4
_atom_type_scat_Cromer_Mann_c
_atom_type_scat_source
_atom_type_scat_dispersion_source
H 0.00000 0.00000 0.49300 0.32291 0.14019 0.04081 10.51090 26.12570 3.14236 57.79970 0.0030380000826 'International Tables Volume C Table 6.1.1.4 (pp. 500-502)' 'Henke, Gullikson and Davis, At. Data and Nucl. Data Tables, 1993, 54, 2'
C 0.00347 0.00161 2.31000 1.02000 1.58860 0.86500 20.84390 10.20750 0.56870 51.65120 0.215599998832 'International Tables Volume C Table 6.1.1.4 (pp. 500-502)' 'Henke, Gullikson and Davis, At. Data and Nucl. Data Tables, 1993, 54, 2'
S 0.12424 0.12443 6.90530 5.20340 1.43790 1.58630 1.46790 22.21510 0.25360 56.17200 0.866900026798 'International Tables Volume C Table 6.1.1.4 (pp. 500-502)' 'Henke, Gullikson and Davis, At. Data and Nucl. Data Tables, 1993, 54, 2'
O 0.01158 0.00611 3.04850 2.28680 1.54630 0.86700 13.27710 5.70110 0.32390 32.90890 0.250800013542 'International Tables Volume C Table 6.1.1.4 (pp. 500-502)' 'Henke, Gullikson and Davis, At. Data and Nucl. Data Tables, 1993, 54, 2'
N 0.00653 0.00323 12.21260 3.13220 2.01250 1.16630 0.00570 9.89330 28.99750 0.58260 -11.5290002823 'International Tables Volume C Table 6.1.1.4 (pp. 500-502)' 'Henke, Gullikson and Davis, At. Data and Nucl. Data Tables, 1993, 54, 2'

loop_
_geom_angle_atom_site_label_1
_geom_angle_atom_site_label_2
_geom_angle_atom_site_label_3
_geom_angle
C14 O13 C12 115.17(18)
C6 O5 C4 116.48(18)
C2 N3 H3 116.23(12)
C4 N3 H3 116.23(12)
C4 N3 C2 127.53(19)
C12 N11 H11 116.33(12)
C10 N11 H11 116.33(12)
C10 N11 C12 127.33(19)
H15b N15 H15a 120.0
C10 N15 H15a 120.0
C10 N15 H15b 120.0
H7b N7 H7a 120.0
C2 N7 H7a 120.0
C2 N7 H7b 120.0
O16 C12 O13 125.1(2)
N11 C12 O13 110.11(18)
N11 C12 O16 124.7(2)
N3 C2 S1 118.62(16)
N7 C2 S1 123.16(17)
N7 C2 N3 118.2(2)
O8 C4 O5 124.9(2)
N3 C4 O5 110.19(18)
N3 C4 O8 124.9(2)
N11 C10 S9 118.79(16)
N15 C10 S9 123.34(17)
N15 C10 N11 117.9(2)
H14a C14 O13 109.5
H14b C14 O13 109.5
H14b C14 H14a 109.5
H14c C14 O13 109.5
H14c C14 H14a 109.5
H14c C14 H14b 109.5
H6a C6 O5 109.5
H6b C6 O5 109.5
H6b C6 H6a 109.5
H6c C6 O5 109.5
H6c C6 H6a 109.5
H6c C6 H6b 109.5

loop_
_geom_bond_atom_site_label_1
_geom_bond_atom_site_label_2
_geom_bond_distance
S1 C2 1.668(2)
S9 C10 1.667(2)
O13 C12 1.323(3)
O13 C14 1.451(3)
O5 C4 1.317(3)
O5 C6 1.449(3)
O16 C12 1.207(3)
O8 C4 1.205(3)
N3 H3 0.8600
N3 C2 1.376(3)
N3 C4 1.367(3)
N11 H11 0.8600
N11 C12 1.369(3)
N11 C10 1.378(3)
N15 H15a 0.8600
N15 H15b 0.8600
N15 C10 1.317(3)
N7 H7a 0.8600
N7 H7b 0.8600
N7 C2 1.313(3)
C14 H14a 0.9600
C14 H14b 0.9600
C14 H14c 0.9600
C6 H6a 0.9600
C6 H6b 0.9600
C6 H6c 0.9600
